data_1525573
loop_
_publ_author_name
'Altorfer, F.'
'Peter, S.'
'Lutz, H.D.'

_publ_section_title
;
 Investigation of (O H) disorder in Sr (O H) Br
;
_journal_name_full 'Physik (Berlin)'
_journal_page_first 280
_journal_page_last 281
_journal_volume 276
_journal_year 2000
_chemical_formula_sum 'Br H O Sr'
_chemical_name_systematic 'Sr (O H) Br'
_space_group_IT_number 198
_symmetry_space_group_name_Hall 'P 2ac 2ab 3'
_symmetry_space_group_name_H-M 'P 21 3'
_cell_angle_alpha 90
_cell_angle_beta 90
_cell_angle_gamma 90
_cell_formula_units_Z 4
_cell_length_a 6.72785
_cell_length_b 6.72785
_cell_length_c 6.72785
_cell_volume 304.529
_citation_journal_id_ASTM PHYBE3
_cod_data_source_file Altorfer_PHYBE3_2000_389.cif
_cod_data_source_block H1Br1O1Sr1
_cod_original_cell_volume 304.5292
_cod_original_formula_sum 'H1 Br1 O1 Sr1'
_cod_database_code 1525573

loop_
_symmetry_equiv_pos_as_xyz
x,y,z
-x+1/2,-y,z+1/2
x+1/2,-y+1/2,-z
-x,y+1/2,-z+1/2
z,x,y
-z+1/2,-x,y+1/2
z+1/2,-x+1/2,-y
-z,x+1/2,-y+1/2
y,z,x
y+1/2,-z+1/2,-x
-y,z+1/2,-x+1/2
-y+1/2,-z,x+1/2

loop_
_atom_site_label
_atom_site_type_symbol
_atom_site_fract_x
_atom_site_fract_y
_atom_site_fract_z
_atom_site_occupancy
_atom_site_U_iso_or_equiv
Br1 Br-1 0.8443 0.8443 0.8443 1 0.0
H1 H+1 0.2531 0.2531 0.2531 0.93 0.0
H2 H+1 0.0335 0.0335 0.0335 0.07 0.0
O1 O-2 0.1721 0.1721 0.1721 0.93 0.0
O2 O-2 0.125 0.125 0.125 0.07 0.0
Sr1 Sr+2 0.571 0.571 0.571 1 0.0
